data_4037488
loop_
_publ_author_name
'Parella, Ramarao'
'Babu, Srinivasarao Arulananda'

_publ_section_title
;
 Pd(II)-Catalyzed, Picolinamide-Assisted, Z-Selective \g-Arylation of
 Allylamines To Construct Z-Cinnamylamines.
;
_journal_issue 13
_journal_name_full 'The Journal of organic chemistry'
_journal_page_first 6550
_journal_page_last 6567
_journal_paper_doi 10.1021/acs.joc.7b00535
_journal_volume 82
_journal_year 2017
_chemical_formula_moiety 'C16 H16 N2 O4'
_chemical_formula_sum 'C16 H16 N2 O4'
_chemical_formula_weight 300.31
_space_group_crystal_system orthorhombic
_space_group_IT_number 61
_space_group_name_Hall '-P 2ac 2ab'
_space_group_name_H-M_alt 'P b c a'
_atom_sites_solution_hydrogens geom
_atom_sites_solution_primary direct
_audit_creation_date 2017-03-09
_audit_creation_method
;
Olex2 1.2
(compiled 2017.03.02 svn.r3394 for OlexSys, GUI svn.r5324)
;
_audit_update_record
;
????
;
_cell_angle_alpha 90
_cell_angle_beta 90
_cell_angle_gamma 90
_cell_formula_units_Z 8
_cell_length_a 9.8868(11)
_cell_length_b 15.861(2)
_cell_length_c 18.9570(19)
_cell_measurement_reflns_used 5278
_cell_measurement_temperature 293
_cell_measurement_theta_max 27.5
_cell_measurement_theta_min 3.2
_cell_volume 2972.7(6)
_computing_cell_refinement
;
CrystalClear-SM Expert 2.0 r15 (Rigaku, 2011)
;
_computing_data_collection
;
CrystalClear-SM Expert 2.0 r15 (Rigaku, 2011)
;
_computing_data_reduction
;
CrystalClear-SM Expert 2.0 r15 (Rigaku, 2011)
;
_computing_molecular_graphics 'Olex2 (Dolomanov et al., 2009)'
_computing_publication_material 'Olex2 (Dolomanov et al., 2009)'
_computing_structure_refinement 'ShelXL (Sheldrick, 2015)'
_computing_structure_solution 'ShelXT (Sheldrick, 2015)'
_diffrn_ambient_temperature 293
_diffrn_detector CCD
_diffrn_detector_area_resol_mean 13.6612
_diffrn_measured_fraction_theta_full 0.995
_diffrn_measured_fraction_theta_max 0.995
_diffrn_measurement_details
;
scan:
	Number of images: 629
	           Slice: -69.0000 - 119.7000
	     Image width: 0.3000
	        Exp time: 16.0000
	   Rotation axis: Omega
	           Omega: 0.0000
	             Chi: 54.0000
	             Phi: 0.0000
	             XTD: 49.8600
	          2theta: 29.8900
scan:
	Number of images: 629
	           Slice: -69.0000 - 119.7000
	     Image width: 0.3000
	        Exp time: 16.0000
	   Rotation axis: Omega
	           Omega: 0.0000
	             Chi: 54.0000
	             Phi: 120.0000
	             XTD: 49.8600
	          2theta: 29.8900
scan:
	Number of images: 629
	           Slice: -69.0000 - 119.7000
	     Image width: 0.3000
	        Exp time: 16.0000
	   Rotation axis: Omega
	           Omega: 0.0000
	             Chi: 54.0000
	             Phi: 240.0000
	             XTD: 49.8600
	          2theta: 29.8900
;
_diffrn_measurement_device
;
XtaLABmini: Fixed Chi 2 circle
;
_diffrn_measurement_device_type
;
Rigaku Mercury375R (2x2 bin mode)
;
_diffrn_measurement_method 'profile data from \w-scans'
_diffrn_measurement_specimen_support Fiber
_diffrn_orient_matrix_type d*Trek
_diffrn_orient_matrix_UB_11 0.017602
_diffrn_orient_matrix_UB_12 -0.026791
_diffrn_orient_matrix_UB_13 0.095931
_diffrn_orient_matrix_UB_21 0.013594
_diffrn_orient_matrix_UB_22 -0.058603
_diffrn_orient_matrix_UB_23 -0.018861
_diffrn_orient_matrix_UB_31 0.050685
_diffrn_orient_matrix_UB_32 0.013534
_diffrn_orient_matrix_UB_33 -0.005520
_diffrn_radiation_monochromator 'Graphite Monochromator'
_diffrn_radiation_type MoK\a
_diffrn_radiation_wavelength 0.71075
_diffrn_reflns_av_R_equivalents 0.0812
_diffrn_reflns_av_unetI/netI 0.0353
_diffrn_reflns_Laue_measured_fraction_full 0.995
_diffrn_reflns_Laue_measured_fraction_max 0.995
_diffrn_reflns_limit_h_max 12
_diffrn_reflns_limit_h_min -12
_diffrn_reflns_limit_k_max 20
_diffrn_reflns_limit_k_min -20
_diffrn_reflns_limit_l_max 24
_diffrn_reflns_limit_l_min -24
_diffrn_reflns_number 30321
_diffrn_reflns_point_group_measured_fraction_full 0.995
_diffrn_reflns_point_group_measured_fraction_max 0.995
_diffrn_reflns_theta_full 25.242
_diffrn_reflns_theta_max 27.489
_diffrn_reflns_theta_min 3.243
_diffrn_source 'Sealed Tube'
_diffrn_source_current 12.0
_diffrn_source_power 0.6
_diffrn_source_voltage 50.0
_exptl_absorpt_coefficient_mu 0.098
_exptl_absorpt_correction_T_max 1.000
_exptl_absorpt_correction_T_min 0.878
_exptl_absorpt_correction_type multi-scan
_exptl_absorpt_process_details 'BLESSING 1995'
_exptl_crystal_colour 'clear light colourless'
_exptl_crystal_colour_lustre clear
_exptl_crystal_colour_modifier light
_exptl_crystal_colour_primary colourless
_exptl_crystal_density_diffrn 1.342
_exptl_crystal_description block
_exptl_crystal_F_000 1264
_exptl_crystal_size_max 0.2
_exptl_crystal_size_mid 0.2
_exptl_crystal_size_min 0.2
_refine_diff_density_max 0.158
_refine_diff_density_min -0.236
_refine_diff_density_rms 0.039
_refine_ls_extinction_method none
_refine_ls_goodness_of_fit_ref 1.174
_refine_ls_hydrogen_treatment constr
_refine_ls_matrix_type full
_refine_ls_number_parameters 201
_refine_ls_number_reflns 3398
_refine_ls_number_restraints 0
_refine_ls_restrained_S_all 1.174
_refine_ls_R_factor_all 0.1122
_refine_ls_R_factor_gt 0.0786
_refine_ls_shift/su_max 0.000
_refine_ls_shift/su_mean 0.000
_refine_ls_structure_factor_coef Fsqd
_refine_ls_weighting_details 'w=1/[\s^2^(Fo^2^)+(0.0653P)^2^+0.6435P] where P=(Fo^2^+2Fc^2^)/3'
_refine_ls_weighting_scheme calc
_refine_ls_wR_factor_gt 0.1664
_refine_ls_wR_factor_ref 0.1878
_reflns_Friedel_coverage 0.000
_reflns_number_gt 2317
_reflns_number_total 3398
_reflns_threshold_expression 'I > 2\s(I)'
_cod_data_source_file jo7b00535_si_002.cif
_cod_data_source_block pr-3398_rt
_cod_original_cell_volume 2972.8(6)
_cod_database_code 4037488
_shelx_shelxl_version_number 2014/7
_shelx_space_group_comment
;
The symmetry employed for this shelxl refinement is uniquely defined
by the following loop, which should always be used as a source of
symmetry information in preference to the above space-group names.
They are only intended as comments.
;
_olex2_refinement_description
;
1. Fixed Uiso
 At 1.2 times of:
  All C(H) groups, All C(H,H) groups, All N(H) groups
 At 1.5 times of:
  All C(H,H,H) groups
2. Shared sites
{O3A, O3B}
{O4A, O4B}
3. Uiso/Uaniso restraints and constraints
Uanis(O3A) = Uanis(O3B)
Uanis(O4A) = Uanis(O4B)
Uanis(C16B) = Uanis(C16A) = Uanis(C15A) = Uanis(C15B)
4. Others
 Sof(O3B)=Sof(C16B)=Sof(H16A)=Sof(H16B)=Sof(O4B)=Sof(C15B)=Sof(H15C)=Sof(H15D)=
 1-FVAR(1)
 Sof(O4A)=Sof(C15A)=Sof(H15A)=Sof(H15B)=Sof(C16A)=Sof(H16C)=Sof(H16D)=Sof(O3A)=
 FVAR(1)
5.a Secondary CH2 refined with riding coordinates:
 C6(H6A,H6B), C15A(H15A,H15B), C16B(H16A,H16B), C16A(H16C,H16D), C15B(H15C,H15D)
5.b Aromatic/amide H refined with riding coordinates:
 N2(H2), C0AA(H0AA), C7(H7), C8(H8), C10(H10), C13(H13), C14(H14)
5.c Idealised Me refined as rotating group:
 C1(H1A,H1B,H1C)
;
_olex2_submission_special_instructions 'No special instructions were received'

loop_
_space_group_symop_operation_xyz
'x, y, z'
'x+1/2, -y+1/2, -z'
'-x, y+1/2, -z+1/2'
'-x+1/2, -y, z+1/2'
'-x, -y, -z'
'-x-1/2, y-1/2, z'
'x, -y-1/2, z-1/2'
'x-1/2, y, -z-1/2'

loop_
_atom_site_label
_atom_site_type_symbol
_atom_site_fract_x
_atom_site_fract_y
_atom_site_fract_z
_atom_site_U_iso_or_equiv
_atom_site_adp_type
_atom_site_occupancy
_atom_site_site_symmetry_order
_atom_site_calc_flag
_atom_site_refinement_flags_posn
_atom_site_refinement_flags_occupancy
_atom_site_disorder_assembly
_atom_site_disorder_group
N1 N 0.2815(2) 0.13854(15) 0.63880(12) 0.0778(6) Uani 1 1 d . . . .
N2 N 0.20030(19) 0.21373(14) 0.76175(10) 0.0749(6) Uani 1 1 d . . . .
H2 H 0.2809 0.1951 0.7550 0.090 Uiso 1 1 calc R . . .
O1 O 0.28907(16) 0.10068(12) 0.57219(10) 0.0811(5) Uani 1 1 d . . . .
O2 O -0.01291(17) 0.21600(14) 0.72041(10) 0.0964(7) Uani 1 1 d . . . .
O3B O -0.04782(19) 0.05356(16) 1.11204(10) 0.1028(7) Uani 0.543(9) 1 d . P A 2
O4A O 0.1634(2) 0.06189(14) 1.21207(10) 0.0968(6) Uani 0.457(9) 1 d . P A 1
C1 C 0.1549(3) 0.05520(18) 0.47437(14) 0.0852(8) Uani 1 1 d . . . .
H1A H 0.2186 0.0822 0.4435 0.128 Uiso 1 1 calc GR . . .
H1B H 0.0652 0.0621 0.4559 0.128 Uiso 1 1 calc GR . . .
H1C H 0.1758 -0.0038 0.4777 0.128 Uiso 1 1 calc GR . . .
C2 C 0.1630(2) 0.09380(15) 0.54512(14) 0.0688(6) Uani 1 1 d . . . .
C0AA C 0.0758(2) 0.12603(16) 0.59127(14) 0.0728(7) Uani 1 1 d . . . .
H0AA H -0.0176 0.1298 0.5863 0.087 Uiso 1 1 calc R . . .
C1AA C 0.1531(2) 0.15313(15) 0.64871(13) 0.0642(6) Uani 1 1 d . . . .
C5 C 0.1065(2) 0.19673(17) 0.71386(12) 0.0693(7) Uani 1 1 d . . . .
C6 C 0.1734(3) 0.26220(19) 0.82490(13) 0.0820(8) Uani 1 1 d . . . .
H6A H 0.0950 0.2975 0.8166 0.098 Uiso 1 1 calc R . . .
H6B H 0.2498 0.2991 0.8336 0.098 Uiso 1 1 calc R . . .
C7 C 0.1488(3) 0.21068(18) 0.88921(13) 0.0741(7) Uani 1 1 d . . . .
H7 H 0.0751 0.1743 0.8893 0.089 Uiso 1 1 calc R . . .
C8 C 0.2250(2) 0.21368(16) 0.94574(13) 0.0698(7) Uani 1 1 d . . . .
H8 H 0.3011 0.2479 0.9424 0.084 Uiso 1 1 calc R . . .
C9 C 0.2071(2) 0.17066(15) 1.01332(12) 0.0644(6) Uani 1 1 d . . . .
C10 C 0.0885(2) 0.12873(17) 1.03147(12) 0.0726(7) Uani 1 1 d . . . .
H10 H 0.0186 0.1253 0.9987 0.087 Uiso 1 1 calc R . . .
C11 C 0.0724(2) 0.09231(17) 1.09666(13) 0.0707(7) Uani 1 1 d . . . .
C12 C 0.1752(3) 0.09644(17) 1.14583(13) 0.0719(7) Uani 1 1 d . . . .
C13 C 0.2936(3) 0.13626(19) 1.12801(15) 0.0842(8) Uani 1 1 d . . . .
H13 H 0.3644 0.1381 1.1603 0.101 Uiso 1 1 calc R . . .
C14 C 0.3086(2) 0.17331(17) 1.06316(14) 0.0760(7) Uani 1 1 d . . . .
H14 H 0.3891 0.2009 1.0525 0.091 Uiso 1 1 calc R . . .
C15A C -0.0494(11) 0.0051(8) 1.1697(5) 0.0997(15) Uani 0.457(9) 1 d . P A 1
H15A H -0.0101 -0.0493 1.1586 0.120 Uiso 0.457(9) 1 calc R P A 1
H15B H -0.1423 -0.0040 1.1842 0.120 Uiso 0.457(9) 1 calc R P A 1
C16B C 0.0506(11) 0.0078(7) 1.2235(5) 0.0997(15) Uani 0.543(9) 1 d . P A 2
H16A H 0.0341 0.0020 1.2737 0.120 Uiso 0.543(9) 1 calc R P A 2
H16B H 0.0697 -0.0477 1.2044 0.120 Uiso 0.543(9) 1 calc R P A 2
O4B O 0.1634(2) 0.06189(14) 1.21207(10) 0.0968(6) Uani 0.543(9) 1 d . P A 2
C16A C 0.0271(14) 0.0441(9) 1.2287(6) 0.0997(15) Uani 0.457(9) 1 d . P A 1
H16C H -0.0175 0.0961 1.2423 0.120 Uiso 0.457(9) 1 calc R P A 1
H16D H 0.0246 0.0064 1.2690 0.120 Uiso 0.457(9) 1 calc R P A 1
C15B C -0.0711(10) 0.0437(7) 1.1885(4) 0.0997(15) Uani 0.543(9) 1 d . P A 2
H15C H -0.1478 0.0067 1.1962 0.120 Uiso 0.543(9) 1 calc R P A 2
H15D H -0.0921 0.0981 1.2090 0.120 Uiso 0.543(9) 1 calc R P A 2
O3A O -0.04782(19) 0.05356(16) 1.11204(10) 0.1028(7) Uani 0.457(9) 1 d . P A 1

loop_
_atom_site_aniso_label
_atom_site_aniso_U_11
_atom_site_aniso_U_22
_atom_site_aniso_U_33
_atom_site_aniso_U_23
_atom_site_aniso_U_13
_atom_site_aniso_U_12
N1 0.0540(12) 0.0988(16) 0.0807(14) -0.0037(12) 0.0034(10) 0.0071(11)
N2 0.0548(11) 0.1051(16) 0.0648(12) 0.0049(11) 0.0029(9) 0.0151(11)
O1 0.0557(10) 0.0979(13) 0.0896(12) -0.0078(10) 0.0051(9) 0.0065(9)
O2 0.0466(10) 0.1467(18) 0.0960(14) 0.0023(12) 0.0092(9) 0.0092(10)
O3B 0.0662(12) 0.162(2) 0.0807(13) 0.0068(13) 0.0046(9) -0.0181(12)
O4A 0.1090(16) 0.1115(15) 0.0698(12) 0.0097(11) -0.0131(10) -0.0059(12)
C1 0.0821(18) 0.0841(18) 0.0895(19) -0.0049(15) 0.0070(15) -0.0064(14)
C2 0.0578(13) 0.0677(14) 0.0809(16) 0.0112(13) 0.0025(12) -0.0046(11)
C0AA 0.0495(13) 0.0874(17) 0.0814(16) 0.0101(14) 0.0008(12) -0.0034(12)
C1AA 0.0464(12) 0.0734(14) 0.0727(14) 0.0182(12) 0.0031(11) 0.0010(11)
C5 0.0494(13) 0.0896(17) 0.0688(15) 0.0169(13) 0.0072(11) 0.0039(12)
C6 0.0749(17) 0.099(2) 0.0722(16) 0.0027(15) 0.0026(13) 0.0141(15)
C7 0.0598(14) 0.0964(19) 0.0660(15) -0.0028(13) 0.0049(12) 0.0024(13)
C8 0.0570(13) 0.0759(16) 0.0765(15) -0.0101(13) 0.0019(12) 0.0033(12)
C9 0.0595(13) 0.0691(14) 0.0647(14) -0.0127(12) -0.0019(11) 0.0076(11)
C10 0.0533(13) 0.1040(19) 0.0606(14) -0.0099(13) -0.0055(11) 0.0034(13)
C11 0.0542(13) 0.0919(17) 0.0659(14) -0.0122(13) 0.0003(11) 0.0009(12)
C12 0.0760(17) 0.0782(16) 0.0616(14) -0.0062(12) -0.0076(12) 0.0063(13)
C13 0.0725(18) 0.102(2) 0.0785(17) -0.0009(16) -0.0244(14) -0.0062(15)
C14 0.0604(15) 0.0820(17) 0.0857(18) -0.0080(15) -0.0132(13) -0.0027(12)
C15A 0.100(4) 0.123(5) 0.076(2) 0.002(3) 0.0198(18) 0.009(4)
C16B 0.100(4) 0.123(5) 0.076(2) 0.002(3) 0.0198(18) 0.009(4)
O4B 0.1090(16) 0.1115(15) 0.0698(12) 0.0097(11) -0.0131(10) -0.0059(12)
C16A 0.100(4) 0.123(5) 0.076(2) 0.002(3) 0.0198(18) 0.009(4)
C15B 0.100(4) 0.123(5) 0.076(2) 0.002(3) 0.0198(18) 0.009(4)
O3A 0.0662(12) 0.162(2) 0.0807(13) 0.0068(13) 0.0046(9) -0.0181(12)

loop_
_atom_type_symbol
_atom_type_description
_atom_type_scat_dispersion_real
_atom_type_scat_dispersion_imag
_atom_type_scat_source
C C 0.0033 0.0016 'International Tables Vol C Tables 4.2.6.8 and 6.1.1.4'
H H 0.0000 0.0000 'International Tables Vol C Tables 4.2.6.8 and 6.1.1.4'
N N 0.0061 0.0033 'International Tables Vol C Tables 4.2.6.8 and 6.1.1.4'
O O 0.0106 0.0060 'International Tables Vol C Tables 4.2.6.8 and 6.1.1.4'

loop_
_geom_angle_atom_site_label_1
_geom_angle_atom_site_label_2
_geom_angle_atom_site_label_3
_geom_angle
C1AA N1 O1 104.9(2)
C5 N2 H2 118.5
C5 N2 C6 123.1(2)
C6 N2 H2 118.5
C2 O1 N1 109.13(18)
C11 O3B C15B 113.1(4)
C12 O4A C16A 111.4(5)
H1A C1 H1B 109.5
H1A C1 H1C 109.5
H1B C1 H1C 109.5
C2 C1 H1A 109.5
C2 C1 H1B 109.5
C2 C1 H1C 109.5
O1 C2 C1 115.3(2)
C0AA C2 O1 108.5(2)
C0AA C2 C1 136.2(2)
C2 C0AA H0AA 127.0
C2 C0AA C1AA 106.0(2)
C1AA C0AA H0AA 127.0
N1 C1AA C0AA 111.5(2)
N1 C1AA C5 120.2(2)
C0AA C1AA C5 128.3(2)
N2 C5 C1AA 116.5(2)
O2 C5 N2 123.6(2)
O2 C5 C1AA 119.9(2)
N2 C6 H6A 108.6
N2 C6 H6B 108.6
N2 C6 C7 114.6(2)
H6A C6 H6B 107.6
C7 C6 H6A 108.6
C7 C6 H6B 108.6
C6 C7 H7 118.1
C8 C7 C6 123.8(3)
C8 C7 H7 118.1
C7 C8 H8 115.5
C7 C8 C9 129.0(2)
C9 C8 H8 115.5
C10 C9 C8 122.8(2)
C14 C9 C8 119.9(2)
C14 C9 C10 117.3(2)
C9 C10 H10 119.3
C11 C10 C9 121.4(2)
C11 C10 H10 119.3
O3B C11 C10 118.7(2)
O3B C11 C12 121.1(2)
C10 C11 C12 120.2(2)
O3A C11 C10 118.7(2)
O3A C11 C12 121.1(2)
O4A C12 C11 122.4(2)
C13 C12 O4A 118.7(2)
C13 C12 C11 118.9(2)
C13 C12 O4B 118.7(2)
O4B C12 C11 122.4(2)
C12 C13 H13 119.7
C14 C13 C12 120.7(2)
C14 C13 H13 119.7
C9 C14 H14 119.2
C13 C14 C9 121.5(2)
C13 C14 H14 119.2
H15A C15A H15B 107.9
C16A C15A H15A 109.3
C16A C15A H15B 109.3
O3A C15A H15A 109.3
O3A C15A H15B 109.3
O3A C15A C16A 111.8(12)
H16A C16B H16B 108.2
O4B C16B H16A 109.8
O4B C16B H16B 109.8
O4B C16B C15B 109.5(9)
C15B C16B H16A 109.8
C15B C16B H16B 109.8
C12 O4B C16B 116.5(4)
O4A C16A C15A 113.6(9)
O4A C16A H16C 108.8
O4A C16A H16D 108.8
C15A C16A H16C 108.8
C15A C16A H16D 108.8
H16C C16A H16D 107.7
O3B C15B C16B 110.7(8)
O3B C15B H15C 109.5
O3B C15B H15D 109.5
C16B C15B H15C 109.5
C16B C15B H15D 109.5
H15C C15B H15D 108.1
C15A O3A C11 116.3(5)

loop_
_geom_bond_atom_site_label_1
_geom_bond_atom_site_label_2
_geom_bond_distance
N1 O1 1.400(3)
N1 C1AA 1.304(3)
N2 H2 0.8600
N2 C5 1.326(3)
N2 C6 1.447(3)
O1 C2 1.353(3)
O2 C5 1.226(3)
O3B C11 1.370(3)
O3B C15B 1.475(8)
O4A C12 1.375(3)
O4A C16A 1.412(14)
C1 H1A 0.9600
C1 H1B 0.9600
C1 H1C 0.9600
C1 C2 1.476(3)
C2 C0AA 1.330(3)
C0AA H0AA 0.9300
C0AA C1AA 1.398(3)
C1AA C5 1.489(3)
C6 H6A 0.9700
C6 H6B 0.9700
C6 C7 1.488(4)
C7 H7 0.9300
C7 C8 1.311(3)
C8 H8 0.9300
C8 C9 1.462(3)
C9 C10 1.391(3)
C9 C14 1.379(3)
C10 H10 0.9300
C10 C11 1.374(3)
C11 C12 1.380(3)
C11 O3A 1.370(3)
C12 C13 1.373(4)
C12 O4B 1.375(3)
C13 H13 0.9300
C13 C14 1.371(4)
C14 H14 0.9300
C15A H15A 0.9700
C15A H15B 0.9700
C15A C16A 1.49(2)
C15A O3A 1.336(9)
C16B H16A 0.9700
C16B H16B 0.9700
C16B O4B 1.423(11)
C16B C15B 1.488(18)
C16A H16C 0.9700
C16A H16D 0.9700
C15B H15C 0.9700
C15B H15D 0.9700
